data_4115624
loop_
_publ_author_name
'Martin Albrecht'
'Anthony L. Spek'
'Gerard van Koten'

_publ_contact_author_address
;   Bijvoet Center for Biomolecular Research
    Department of Crystal and Structural Chemistry
    Utrecht University
    Padualaan 8
    3584 CH Utrecht
    The Netherlands
;
_publ_contact_author_email a.l.spek@chem.uu.nl
_publ_contact_author_fax '+31 30 2533940'
_publ_contact_author_name '   Prof. Dr. A.L. Spek'
_publ_contact_author_phone '+31 30 2532538'
_publ_section_title
;
 Carenium-Calkyl Bond Making and Breaking: Key Process in the
 Platinum-Mediated Caryl-Calkyl Bond Formation. Analogies to Organic
 Electrophilic Aromatic Substitution
;
_journal_name_full 'Journal of the American Chemical Society'
_journal_page_first 7233
_journal_page_last 7246
_journal_paper_doi 10.1021/ja003685b
_journal_volume 123
_journal_year 2001
_chemical_compound_source 'see text'
_chemical_formula_moiety 'C14 H24 I N2 O Pt, C F3 O3 S'
_chemical_formula_sum 'C15 H24 F3 I N2 O4 Pt S'
_chemical_formula_weight 707.41
_space_group_IT_number 14
_symmetry_cell_setting monoclinic
_symmetry_space_group_name_Hall '-P 2ybc'
_symmetry_space_group_name_H-M 'P 1 21/c 1'
_atom_sites_solution_hydrogens geom
_atom_sites_solution_primary direct
_atom_sites_solution_secondary difmap
_cell_angle_alpha 90
_cell_angle_beta 93.304(8)
_cell_angle_gamma 90
_cell_formula_units_Z 4
_cell_length_a 10.9657(12)
_cell_length_b 15.9029(14)
_cell_length_c 11.9313(11)
_cell_measurement_temperature 150
_cell_volume 2077.2(3)
_computing_cell_refinement 'SET4 (de Boer & Duisenberg, 1984)'
_computing_data_collection 'Locally modified CAD4 Software (Enraf-Nonius, 1989)'
_computing_data_reduction 'HELENA (Spek, 1997)'
_computing_publication_material 'PLATON (Spek, 1990)'
_computing_structure_refinement 'SHELXL-97 (Sheldrick, 1997)'
_diffrn_ambient_temperature 150
_diffrn_measured_fraction_theta_full 1.00
_diffrn_measured_fraction_theta_max 1.00
_diffrn_measurement_device_type CAD4-T
_diffrn_measurement_method omega-scan
_diffrn_radiation_monochromator graphite
_diffrn_radiation_source 'Rotating Anode'
_diffrn_radiation_type 'Mo K\a'
_diffrn_radiation_wavelength 0.71073
_diffrn_reflns_av_R_equivalents 0.0594
_diffrn_reflns_av_sigmaI/netI 0.0551
_diffrn_reflns_limit_h_max 13
_diffrn_reflns_limit_h_min -13
_diffrn_reflns_limit_k_max 0
_diffrn_reflns_limit_k_min -18
_diffrn_reflns_limit_l_max 14
_diffrn_reflns_limit_l_min 0
_diffrn_reflns_number 3832
_diffrn_reflns_theta_full 24.98
_diffrn_reflns_theta_max 24.98
_diffrn_reflns_theta_min 1.86
_exptl_absorpt_coefficient_mu 8.391
_exptl_absorpt_correction_type refdelf
_exptl_absorpt_process_details PLATON/DELABS
_exptl_crystal_colour 'red        '
_exptl_crystal_density_diffrn 2.262
_exptl_crystal_density_method 'Not Measured'
_exptl_crystal_description 'block      '
_exptl_crystal_F_000 1336
_exptl_crystal_size_max 0.400
_exptl_crystal_size_mid 0.200
_exptl_crystal_size_min 0.100
_refine_diff_density_max 0.835
_refine_diff_density_min -0.774
_refine_diff_density_rms 0.199
_refine_ls_abs_structure_Flack none
_refine_ls_extinction_method none
_refine_ls_goodness_of_fit_ref 1.046
_refine_ls_hydrogen_treatment mixed
_refine_ls_matrix_type full
_refine_ls_number_parameters 250
_refine_ls_number_reflns 3644
_refine_ls_restrained_S_all 1.046
_refine_ls_R_factor_all 0.0605
_refine_ls_R_factor_gt 0.0400
_refine_ls_shift/su_max 0.008
_refine_ls_shift/su_mean 0.000
_refine_ls_structure_factor_coef Fsqd
_refine_ls_weighting_details 'calc w=1/[\s^2^(Fo^2^)+(0.0494P)^2^]         where P=(Fo^2^+2Fc^2^)/3'
_refine_ls_weighting_scheme calc
_refine_ls_wR_factor_gt 0.0876
_refine_ls_wR_factor_ref 0.0959
_reflns_number_gt 2901
_reflns_number_total 3644
_reflns_threshold_expression I>2\s(I)
_cod_data_source_file ja003685b_2.cif
_cod_data_source_block s1817a
_cod_original_sg_symbol_H-M 'P 21/c'
_cod_database_code 4115624

loop_
_symmetry_equiv_pos_as_xyz
x,y,z
-x,1/2+y,1/2-z
-x,-y,-z
x,1/2-y,1/2+z

loop_
_atom_site_aniso_label
_atom_site_aniso_U_11
_atom_site_aniso_U_22
_atom_site_aniso_U_33
_atom_site_aniso_U_23
_atom_site_aniso_U_13
_atom_site_aniso_U_12
Pt 0.0186(2) 0.0200(2) 0.0210(2) -0.0009(2) 0.0016(1) 0.0017(2)
I 0.0382(4) 0.0303(3) 0.0242(3) 0.0022(3) -0.0005(3) 0.0015(3)
O 0.038(5) 0.032(4) 0.017(3) 0.001(3) 0.012(3) 0.002(3)
N1 0.020(5) 0.030(4) 0.025(4) 0.000(3) -0.001(4) 0.002(3)
N2 0.016(4) 0.029(4) 0.023(4) -0.005(3) 0.003(3) -0.001(3)
C1 0.023(5) 0.021(4) 0.021(4) 0.000(4) 0.001(4) -0.007(4)
C2 0.029(6) 0.019(4) 0.024(5) 0.005(4) 0.007(4) 0.000(4)
C3 0.026(6) 0.021(4) 0.034(5) 0.003(4) 0.013(4) 0.008(4)
C4 0.030(6) 0.014(4) 0.033(5) 0.002(4) 0.007(4) -0.003(4)
C5 0.022(6) 0.032(5) 0.019(4) 0.000(4) 0.003(4) -0.009(4)
C6 0.019(5) 0.013(4) 0.025(5) 0.002(3) 0.003(4) 0.001(3)
C7 0.021(6) 0.036(5) 0.039(6) 0.008(5) 0.011(5) 0.002(4)
C8 0.023(6) 0.041(6) 0.036(6) -0.003(5) 0.001(5) 0.004(5)
C9 0.044(7) 0.021(5) 0.034(5) -0.001(4) 0.007(5) 0.011(4)
C10 0.016(5) 0.033(5) 0.025(5) -0.002(4) 0.003(4) 0.007(4)
C11 0.031(6) 0.042(6) 0.019(5) -0.003(4) 0.002(4) 0.013(5)
C12 0.032(7) 0.041(6) 0.030(5) 0.000(4) -0.007(5) -0.004(5)
C13 0.031(6) 0.024(5) 0.034(5) -0.004(4) 0.002(5) 0.006(4)
C14 0.048(8) 0.045(6) 0.034(6) -0.012(5) 0.002(6) -0.009(5)
S 0.0195(14) 0.0330(13) 0.0338(13) 0.0045(10) 0.0038(11) 0.0029(10)
F1 0.135(9) 0.058(5) 0.098(6) 0.040(5) 0.069(6) 0.031(5)
F2 0.048(5) 0.043(4) 0.101(6) -0.037(4) -0.006(4) -0.001(3)
F3 0.039(4) 0.049(4) 0.078(5) -0.016(4) -0.024(4) 0.017(3)
O1 0.037(5) 0.038(4) 0.050(5) -0.010(3) -0.012(4) 0.009(3)
O2 0.020(4) 0.070(5) 0.051(5) -0.020(4) -0.011(4) 0.009(4)
O3 0.055(6) 0.064(5) 0.066(6) 0.026(5) 0.028(5) 0.010(5)
C15 0.025(6) 0.035(6) 0.046(6) 0.003(5) 0.009(5) -0.001(5)

loop_
_atom_site_label
_atom_site_type_symbol
_atom_site_thermal_displace_type
_atom_site_fract_x
_atom_site_fract_y
_atom_site_fract_z
_atom_site_occupancy
_atom_site_U_iso_or_equiv
Pt Pt Uani 0.14739(3) 0.09393(2) 0.16749(3) 1.000 0.0199(1)
I I Uani 0.14790(7) 0.17453(4) -0.02445(5) 1.000 0.0310(2)
O O Uani 0.1880(7) 0.1199(4) 0.6180(5) 1.000 0.029(2)
N1 N Uani -0.0398(7) 0.1122(5) 0.1872(6) 1.000 0.025(3)
N2 N Uani 0.3368(7) 0.0724(5) 0.1762(6) 1.000 0.023(2)
C1 C Uani 0.1420(9) 0.0094(5) 0.3053(7) 1.000 0.022(3)
C2 C Uani 0.0438(9) 0.0512(5) 0.3583(8) 1.000 0.024(3)
C3 C Uani 0.0644(9) 0.0919(5) 0.4584(8) 1.000 0.027(3)
C4 C Uani 0.1794(9) 0.0911(5) 0.5123(8) 1.000 0.025(3)
C5 C Uani 0.2822(9) 0.0688(6) 0.4547(7) 1.000 0.024(3)
C6 C Uani 0.2627(8) 0.0291(5) 0.3519(7) 1.000 0.019(3)
C7 C Uani -0.0716(9) 0.0584(6) 0.2858(8) 1.000 0.032(3)
C8 C Uani -0.1223(9) 0.0884(6) 0.0875(8) 1.000 0.033(3)
C9 C Uani -0.0624(10) 0.2019(5) 0.2159(8) 1.000 0.033(3)
C10 C Uani 0.3640(9) 0.0162(6) 0.2761(7) 1.000 0.025(3)
C11 C Uani 0.3868(10) 0.0351(6) 0.0769(7) 1.000 0.031(3)
C12 C Uani 0.3972(10) 0.1558(6) 0.2004(8) 1.000 0.035(3)
C13 C Uani 0.1207(10) -0.0772(5) 0.2493(8) 1.000 0.030(3)
C14 C Uani 0.3065(11) 0.1158(7) 0.6799(9) 1.000 0.042(4)
S S Uani 0.6571(2) 0.15584(15) 0.4743(2) 1.000 0.0287(8)
F1 F Uani 0.6579(9) 0.2919(5) 0.3519(8) 1.000 0.095(4)
F2 F Uani 0.6259(7) 0.3144(4) 0.5226(7) 1.000 0.064(3)
F3 F Uani 0.4852(6) 0.2638(4) 0.4146(6) 1.000 0.056(3)
O1 O Uani 0.6352(7) 0.1093(4) 0.3721(6) 1.000 0.042(3)
O2 O Uani 0.7829(7) 0.1681(5) 0.5049(6) 1.000 0.048(3)
O3 O Uani 0.5822(8) 0.1331(5) 0.5634(7) 1.000 0.061(3)
C15 C Uani 0.6036(10) 0.2612(6) 0.4382(9) 1.000 0.035(3)
H3 H Uiso -0.00050 0.12080 0.49110 1.000 0.0320
H5 H Uiso 0.36240 0.08050 0.48500 1.000 0.0290
H7A H Uiso -0.13670 0.08520 0.32750 1.000 0.0380
H7B H Uiso -0.10010 0.00220 0.26010 1.000 0.0380
H8A H Uiso -0.10650 0.03000 0.06660 1.000 0.0500
H8B H Uiso -0.10670 0.12560 0.02440 1.000 0.0500
H8C H Uiso -0.20760 0.09420 0.10660 1.000 0.0500
H9A H Uiso -0.14950 0.21000 0.22700 1.000 0.0490
H9B H Uiso -0.03810 0.23810 0.15460 1.000 0.0490
H9C H Uiso -0.01460 0.21660 0.28510 1.000 0.0490
H10A H Uiso 0.36770 -0.04330 0.25230 1.000 0.0290
H10B H Uiso 0.44330 0.03150 0.31460 1.000 0.0290
H11A H Uiso 0.47550 0.02900 0.08930 1.000 0.0460
H11B H Uiso 0.36860 0.07150 0.01180 1.000 0.0460
H11C H Uiso 0.34990 -0.02030 0.06290 1.000 0.0460
H12A H Uiso 0.36790 0.17900 0.27010 1.000 0.0520
H12B H Uiso 0.37700 0.19470 0.13830 1.000 0.0520
H12C H Uiso 0.48590 0.14820 0.20860 1.000 0.0520
H13A H Uiso 0.12740 -0.12130 0.30670 1.000 0.0440
H13B H Uiso 0.18220 -0.08650 0.19420 1.000 0.0440
H13C H Uiso 0.03900 -0.07870 0.21150 1.000 0.0440
H14A H Uiso 0.33970 0.05880 0.67490 1.000 0.0630
H14B H Uiso 0.29670 0.13000 0.75890 1.000 0.0630
H14C H Uiso 0.36260 0.15580 0.64770 1.000 0.0630

loop_
_atom_type_symbol
_atom_type_description
_atom_type_scat_dispersion_real
_atom_type_scat_dispersion_imag
_atom_type_scat_source
S S 0.1246 0.1234 'International Tables Vol C Tables 4.2.6.8 and 6.1.1.4'
Pt Pt -1.7033 8.3905 'International Tables Vol C Tables 4.2.6.8 and 6.1.1.4'
O O 0.0106 0.0060 'International Tables Vol C Tables 4.2.6.8 and 6.1.1.4'
N N 0.0061 0.0033 'International Tables Vol C Tables 4.2.6.8 and 6.1.1.4'
I I -0.4742 1.8119 'International Tables Vol C Tables 4.2.6.8 and 6.1.1.4'
F F 0.0171 0.0103 'International Tables Vol C Tables 4.2.6.8 and 6.1.1.4'
H H 0.0000 0.0000 'International Tables Vol C Tables 4.2.6.8 and 6.1.1.4'
C C 0.0033 0.0016 'International Tables Vol C Tables 4.2.6.8 and 6.1.1.4'

loop_
_geom_angle_atom_site_label_1
_geom_angle_atom_site_label_2
_geom_angle_atom_site_label_3
_geom_angle
_geom_angle_publ_flag
I Pt N1 94.7(2) yes
I Pt N2 94.1(2) yes
I Pt C1 169.9(2) yes
N1 Pt N2 170.6(3) yes
N1 Pt C1 86.0(3) yes
N2 Pt C1 86.0(3) yes
O2 S O3 115.8(5) yes
O2 S C15 103.3(5) yes
O3 S C15 102.6(5) yes
O1 S C15 103.8(4) yes
O1 S O2 113.7(5) yes
O1 S O3 115.3(5) yes
C4 O C14 118.3(8) yes
Pt N1 C9 109.5(6) yes
Pt N1 C7 106.2(5) yes
Pt N1 C8 115.1(6) yes
C7 N1 C9 108.3(7) yes
C8 N1 C9 108.8(7) yes
C7 N1 C8 108.6(7) yes
C10 N2 C11 109.6(7) yes
C10 N2 C12 107.9(7) yes
Pt N2 C10 106.6(5) yes
Pt N2 C11 116.3(6) yes
Pt N2 C12 106.8(6) yes
C11 N2 C12 109.4(7) yes
C6 C1 C13 118.3(8) no
Pt C1 C2 95.9(5) yes
Pt C1 C6 95.5(5) yes
Pt C1 C13 103.9(5) yes
C2 C1 C6 115.0(7) no
C2 C1 C13 120.2(8) no
C3 C2 C7 124.1(9) no
C1 C2 C3 120.8(9) no
C1 C2 C7 114.2(8) no
C2 C3 C4 120.2(9) no
O C4 C5 122.3(9) yes
O C4 C3 116.6(9) yes
C3 C4 C5 120.9(9) no
C4 C5 C6 117.6(9) no
C1 C6 C10 115.9(7) no
C1 C6 C5 122.2(8) no
C5 C6 C10 121.3(8) no
N1 C7 C2 105.5(7) yes
N2 C10 C6 106.2(7) yes
C2 C3 H3 119.90 no
C4 C3 H3 119.90 no
C6 C5 H5 121.24 no
C4 C5 H5 121.19 no
N1 C7 H7B 110.67 no
C2 C7 H7A 110.67 no
N1 C7 H7A 110.66 no
H7A C7 H7B 108.70 no
C2 C7 H7B 110.59 no
N1 C8 H8C 109.38 no
N1 C8 H8B 109.43 no
N1 C8 H8A 109.48 no
H8B C8 H8C 109.45 no
H8A C8 H8B 109.60 no
H8A C8 H8C 109.49 no
H9A C9 H9B 109.43 no
N1 C9 H9A 109.44 no
N1 C9 H9B 109.56 no
N1 C9 H9C 109.49 no
H9A C9 H9C 109.43 no
H9B C9 H9C 109.47 no
N2 C10 H10A 110.49 no
H10A C10 H10B 108.59 no
C6 C10 H10B 110.54 no
N2 C10 H10B 110.49 no
C6 C10 H10A 110.55 no
N2 C11 H11B 109.54 no
N2 C11 H11A 109.49 no
H11A C11 H11C 109.46 no
N2 C11 H11C 109.45 no
H11A C11 H11B 109.46 no
H11B C11 H11C 109.44 no
N2 C12 H12C 109.54 no
N2 C12 H12A 109.43 no
N2 C12 H12B 109.49 no
H12A C12 H12C 109.50 no
H12B C12 H12C 109.45 no
H12A C12 H12B 109.43 no
H13A C13 H13B 109.52 no
H13A C13 H13C 109.51 no
C1 C13 H13A 109.44 no
C1 C13 H13B 109.42 no
C1 C13 H13C 109.43 no
H13B C13 H13C 109.51 no
H14B C14 H14C 109.49 no
O C14 H14A 109.50 no
O C14 H14B 109.42 no
O C14 H14C 109.51 no
H14A C14 H14B 109.45 no
H14A C14 H14C 109.46 no
S C15 F1 111.9(8) yes
S C15 F2 111.4(7) yes
S C15 F3 112.4(7) yes
F1 C15 F2 106.6(9) yes
F1 C15 F3 107.9(9) yes
F2 C15 F3 106.2(9) yes

loop_
_geom_bond_atom_site_label_1
_geom_bond_atom_site_label_2
_geom_bond_distance
_geom_bond_publ_flag
Pt I 2.6247(8) yes
Pt N1 2.100(8) yes
Pt N2 2.102(8) yes
Pt C1 2.127(8) yes
S O1 1.435(7) yes
S O2 1.420(8) yes
S O3 1.427(9) yes
S C15 1.819(10) yes
F1 C15 1.313(14) yes
F2 C15 1.327(13) yes
F3 C15 1.313(13) yes
O C14 1.459(14) yes
O C4 1.340(11) yes
N1 C7 1.512(12) yes
N1 C8 1.501(12) yes
N1 C9 1.491(11) yes
N2 C10 1.506(12) yes
N2 C11 1.460(12) yes
N2 C12 1.503(13) yes
C1 C2 1.442(13) no
C1 C6 1.440(13) no
C1 C13 1.543(12) no
C2 C3 1.366(13) no
C2 C7 1.496(14) no
C3 C4 1.382(14) no
C4 C5 1.399(14) no
C5 C6 1.385(12) no
C6 C10 1.487(13) no
C3 H3 0.9497 no
C5 H5 0.9498 no
C7 H7A 0.9898 no
C7 H7B 0.9897 no
C8 H8A 0.9797 no
C8 H8B 0.9803 no
C8 H8C 0.9798 no
C9 H9A 0.9803 no
C9 H9B 0.9797 no
C9 H9C 0.9804 no
C10 H10B 0.9901 no
C10 H10A 0.9894 no
C11 H11C 0.9798 no
C11 H11A 0.9802 no
C11 H11B 0.9800 no
C12 H12B 0.9807 no
C12 H12A 0.9807 no
C12 H12C 0.9794 no
C13 H13A 0.9800 no
C13 H13B 0.9798 no
C13 H13C 0.9798 no
C14 H14A 0.9799 no
C14 H14B 0.9812 no
C14 H14C 0.9787 no

loop_
_geom_contact_atom_site_label_1
_geom_contact_atom_site_label_2
_geom_contact_distance
_geom_contact_site_symmetry_2
_geom_contact_publ_flag
Pt C4 4.109(10) . no
Pt H8A 3.4266 3_555 no
I O 3.699(6) 4_554 no
I C3 3.828(8) 4_554 no
I C4 3.766(8) 4_554 no
I H12B 3.1020 . no
I H14B 3.2143 1_554 no
I H8A 3.3185 3_555 no
I H13C 3.3131 3_555 no
I H8B 2.9879 . no
I H9B 3.2013 . no
I H11B 2.9339 . no
I H9C 3.2969 4_554 no
S C6 3.676(8) 3_656 no
S H7A 3.1463 1_655 no
F1 O1 2.926(10) . no
F1 O2 2.966(12) . no
F2 O3 2.968(10) . no
F2 O2 2.909(10) . no
F2 C8 3.220(12) 4_655 no
F3 O1 3.016(9) . no
F3 O3 2.896(11) . no
F3 C12 3.182(12) . no
F1 H13B 2.6884 2_655 no
F2 H12C 2.8334 4_555 no
F2 H8C 2.4980 4_655 no
F2 H11C 2.8377 2_655 no
F3 H12A 2.4880 . no
O C7 3.340(12) 3_556 no
O I 3.699(6) 4_555 no
O1 C12 3.307(13) . no
O1 F3 3.016(9) . no
O1 F1 2.926(10) . no
O2 C13 3.384(12) 3_656 no
O2 C3 3.392(12) 1_655 no
O2 F1 2.966(12) . no
O2 F2 2.909(10) . no
O3 F2 2.968(10) . no
O3 C10 3.086(12) 3_656 no
O3 F3 2.896(11) . no
O3 C6 3.220(12) 3_656 no
O3 C14 3.411(15) . no
O H7B 2.6413 3_556 no
O1 H10B 2.5026 . no
O1 H7A 2.6153 1_655 no
O1 H12C 2.5496 . no
O1 H14A 2.7485 3_656 no
O2 H3 2.5059 1_655 no
O2 H7A 2.6852 1_655 no
O2 H13A 2.5138 3_656 no
O3 H5 2.6691 . no
O3 H10A 2.6528 3_656 no
O3 H14C 2.6870 . no
C2 C3 3.416(13) 3_556 no
C3 C3 3.418(12) 3_556 no
C3 C9 3.592(13) . no
C3 C2 3.416(13) 3_556 no
C3 O2 3.392(12) 1_455 no
C3 I 3.828(8) 4_555 no
C4 Pt 4.109(10) . no
C4 I 3.766(8) 4_555 no
C6 O3 3.220(12) 3_656 no
C6 S 3.676(8) 3_656 no
C7 O 3.340(12) 3_556 no
C8 F2 3.220(12) 4_454 no
C9 C3 3.592(13) . no
C9 C13 3.599(11) 2_555 no
C10 O3 3.086(12) 3_656 no
C11 C11 3.362(14) 3_655 no
C12 O1 3.307(13) . no
C12 F3 3.182(12) . no
C13 O2 3.384(12) 3_656 no
C13 C9 3.599(11) 2_545 no
C14 O3 3.411(15) . no
C2 H9C 2.8332 . no
C3 H9C 2.9584 . no
C5 H14C 2.7857 . no
C5 H12A 3.0073 . no
C5 H14A 2.6710 . no
C6 H12A 2.8453 . no
C7 H13C 2.6710 . no
C9 H13A 2.9093 2_555 no
C10 H13B 2.7152 . no
C11 H11A 2.7562 3_655 no
C12 H14C 3.0803 4_554 no
C13 H10A 2.7599 . no
C13 H7B 2.7403 . no
C14 H5 2.5025 . no
C14 H7B 3.0567 3_556 no
H3 H7A 2.4546 . no
H3 O2 2.5059 1_455 no
H5 C14 2.5025 . no
H5 H10B 2.3949 . no
H5 O3 2.6691 . no
H5 H14C 2.2808 . no
H5 H14A 2.3194 . no
H7A O2 2.6852 1_455 no
H7A O1 2.6153 1_455 no
H7A S 3.1463 1_455 no
H7A H9C 2.5482 . no
H7A H3 2.4546 . no
H7A H9A 2.3189 . no
H7B H13C 2.1024 . no
H7B C13 2.7403 . no
H7B H8A 2.3477 . no
H7B H8C 2.5760 . no
H7B O 2.6413 3_556 no
H7B C14 3.0567 3_556 no
H8A I 3.3185 3_555 no
H8A H7B 2.3477 . no
H8A Pt 3.4266 3_555 no
H8B I 2.9879 . no
H8B H9B 2.4587 . no
H8C H9A 2.3990 . no
H8C H7B 2.5760 . no
H8C F2 2.4980 4_454 no
H9A H7A 2.3189 . no
H9A H8C 2.3990 . no
H9B H13A 2.4947 2_555 no
H9B I 3.2013 . no
H9B H8B 2.4587 . no
H9C C2 2.8332 . no
H9C C3 2.9584 . no
H9C H7A 2.5482 . no
H9C I 3.2969 4_555 no
H10A H13B 2.2198 . no
H10A O3 2.6528 3_656 no
H10A C13 2.7599 . no
H10A H11C 2.2864 . no
H10B O1 2.5026 . no
H10B H12A 2.5332 . no
H10B H12C 2.3087 . no
H10B H5 2.3949 . no
H11A H11A 2.4109 3_655 no
H11A H12C 2.3693 . no
H11A C11 2.7562 3_655 no
H11B I 2.9339 . no
H11B H12B 2.4717 . no
H11C F2 2.8377 2_645 no
H11C H10A 2.2864 . no
H12A H10B 2.5332 . no
H12A C6 2.8453 . no
H12A C5 3.0073 . no
H12A F3 2.4880 . no
H12B H14C 2.3858 4_554 no
H12B H11B 2.4717 . no
H12B I 3.1020 . no
H12C H11A 2.3693 . no
H12C O1 2.5496 . no
H12C H10B 2.3087 . no
H12C F2 2.8334 4_554 no
H13A O2 2.5138 3_656 no
H13A C9 2.9093 2_545 no
H13A H9B 2.4947 2_545 no
H13B H10A 2.2198 . no
H13B F1 2.6884 2_645 no
H13B C10 2.7152 . no
H13C I 3.3131 3_555 no
H13C C7 2.6710 . no
H13C H7B 2.1024 . no
H14A H5 2.3194 . no
H14A C5 2.6710 . no
H14A O1 2.7485 3_656 no
H14B I 3.2143 1_556 no
H14C H12B 2.3858 4_555 no
H14C O3 2.6870 . no
H14C C5 2.7857 . no
H14C H5 2.2808 . no
H14C C12 3.0803 4_555 no

loop_
_geom_hbond_atom_site_label_D
_geom_hbond_atom_site_label_H
_geom_hbond_atom_site_label_A
_geom_hbond_distance_DH
_geom_hbond_distance_HA
_geom_hbond_distance_DA
_geom_hbond_angle_DHA
_geom_hbond_site_symmetry_A
_geom_hbond_publ_flag
C3 H3 O2 0.9497 2.5059 3.392(12) 155.21 1_455 yes
C8 H8B I 0.9803 2.9879 3.591(10) 120.89 . yes
C8 H8C F2 0.9798 2.4980 3.220(12) 130.31 4_454 yes
C10 H10B O1 0.9901 2.5026 3.458(12) 161.95 . yes
C11 H11B I 0.9800 2.9339 3.588(10) 125.12 . yes
C12 H12A F3 0.9807 2.4880 3.182(12) 127.59 . yes
C12 H12C O1 0.9794 2.5496 3.307(13) 134.15 . yes
C13 H13A O2 0.9800 2.5138 3.384(12) 147.83 3_656 yes

loop_
_geom_torsion_atom_site_label_1
_geom_torsion_atom_site_label_2
_geom_torsion_atom_site_label_3
_geom_torsion_atom_site_label_4
_geom_torsion
_geom_torsion_publ_flag
I Pt N1 C7 170.9(5) no
I Pt N1 C8 50.7(6) no
I Pt N1 C9 -72.3(5) no
C1 Pt N1 C7 1.0(6) no
C1 Pt N1 C8 -119.2(6) no
C1 Pt N1 C9 117.8(6) no
I Pt N2 C10 -173.6(5) no
I Pt N2 C11 -51.2(6) no
I Pt N2 C12 71.3(5) no
C1 Pt N2 C10 -3.7(6) no
C1 Pt N2 C11 118.7(7) no
C1 Pt N2 C12 -118.9(6) no
N1 Pt C1 C2 -29.3(6) no
N1 Pt C1 C6 -145.2(5) no
N1 Pt C1 C13 93.8(6) no
N2 Pt C1 C2 145.9(6) no
N2 Pt C1 C6 29.9(5) no
N2 Pt C1 C13 -91.0(6) no
O2 S C15 F1 62.8(9) no
O3 S C15 F1 -176.5(8) no
O1 S C15 F2 -175.4(7) no
O2 S C15 F2 -56.5(8) no
O3 S C15 F2 64.3(8) no
O1 S C15 F3 65.5(8) no
O2 S C15 F3 -175.6(7) no
O3 S C15 F3 -54.8(9) no
O1 S C15 F1 -56.1(9) no
C14 O C4 C5 -9.3(12) no
C14 O C4 C3 176.7(8) no
C4 O C14 H14B -170.71 no
C4 O C14 H14A -50.75 no
C4 O C14 H14C 69.28 no
C8 N1 C7 C2 151.8(7) no
C9 N1 C7 C2 -90.2(9) no
Pt N1 C7 C2 27.4(8) no
Pt N2 C10 C6 -23.6(8) no
C12 N2 C10 C6 90.8(8) no
C11 N2 C10 C6 -150.2(8) no
C13 C1 C2 C7 -51.5(11) no
Pt C1 C2 C3 -111.5(8) no
C6 C1 C2 C7 157.1(8) no
Pt C1 C2 C7 58.3(8) no
C6 C1 C2 C3 -12.7(12) no
C13 C1 C6 C5 -137.5(9) no
C13 C1 C2 C3 138.7(9) no
C13 C1 C6 C10 51.4(11) no
Pt C1 C6 C5 113.5(8) no
Pt C1 C6 C10 -57.6(7) no
C2 C1 C6 C5 14.4(12) no
C2 C1 C6 C10 -156.7(8) no
C1 C2 C7 N1 -62.8(9) no
C1 C2 C3 C4 -2.2(13) no
C3 C2 C7 N1 106.6(10) no
C7 C2 C3 C4 -170.9(8) no
C2 C3 C4 C5 16.8(13) no
C2 C3 C4 O -169.1(8) no
O C4 C5 C6 171.4(8) no
C3 C4 C5 C6 -14.9(13) no
C4 C5 C6 C1 -1.2(13) no
C4 C5 C6 C10 169.5(8) no
C1 C6 C10 N2 59.8(9) no
C5 C6 C10 N2 -111.4(9) no
